data_2203777
loop_
_publ_author_name
'Qing Bao Song'
'You Hua Hu'
'Tian Hua Shen'
'Zhi Min Jin'

_publ_section_title
;4'-[(2-Butyl-4-oxo-1,3-diazaspiro[4.4]non-1-en-3-yl)methyl]-1,1'-biphenyl-2-carbonitrile
 0.25-hydrate
;
_journal_issue 6
_journal_name_full 'Acta Crystallographica Section E'
_journal_page_first m741
_journal_page_last m743
_journal_paper_doi 10.1107/S1600536804008463
_journal_volume 60
_journal_year 2004
_chemical_formula_iupac 'C25 H27 N3 O, 0.25H2 O'
_chemical_formula_moiety 'C25 H27 N3 O, 0.25H2 O'
_chemical_formula_sum 'C25 H27.5 N3 O1.25'
_chemical_formula_weight 390.00
_chemical_name_systematic
;
4'-[(2-Butyl-4-oxo-1,3-diazaspiro[4.4]non-1-en-3-yl)methyl]-1,1'-biphenyl-
2-carbonitrile--water (4/1)
;
_space_group_IT_number 2
_symmetry_cell_setting triclinic
_symmetry_space_group_name_Hall '-P 1'
_symmetry_space_group_name_H-M 'P -1'
_atom_sites_solution_hydrogens geom
_atom_sites_solution_primary direct
_atom_sites_solution_secondary difmap
_audit_creation_method SHELXL-97
_cell_angle_alpha 90.438(3)
_cell_angle_beta 105.110(3)
_cell_angle_gamma 94.126(3)
_cell_formula_units_Z 2
_cell_length_a 9.1419(13)
_cell_length_b 10.0656(14)
_cell_length_c 12.1721(17)
_cell_measurement_reflns_used 831
_cell_measurement_temperature 293(2)
_cell_measurement_theta_max 21.4
_cell_measurement_theta_min 2.5
_cell_volume 1078.1(3)
_computing_cell_refinement SMART
_computing_data_collection 'SMART (Bruker, 2000)'
_computing_data_reduction 'SAINT (Bruker, 2000)'
_computing_molecular_graphics 'SHELXTL and PLATON (Spek, 2003)'
_computing_publication_material SHELXTL
_computing_structure_refinement SHELXTL
_computing_structure_solution 'SHELXTL (Bruker, 2000)'
_diffrn_ambient_temperature 293(2)
_diffrn_measured_fraction_theta_full 0.981
_diffrn_measured_fraction_theta_max 0.981
_diffrn_measurement_device_type 'Bruker SMART APEX CCD'
_diffrn_measurement_method '\f and \w'
_diffrn_radiation_monochromator graphite
_diffrn_radiation_source 'fine-focus sealed tube'
_diffrn_radiation_type MoK\a
_diffrn_radiation_wavelength 0.71073
_diffrn_reflns_av_R_equivalents 0.0130
_diffrn_reflns_av_sigmaI/netI 0.0337
_diffrn_reflns_limit_h_max 10
_diffrn_reflns_limit_h_min -9
_diffrn_reflns_limit_k_max 11
_diffrn_reflns_limit_k_min -11
_diffrn_reflns_limit_l_max 14
_diffrn_reflns_limit_l_min -13
_diffrn_reflns_number 5382
_diffrn_reflns_theta_full 25.00
_diffrn_reflns_theta_max 25.00
_diffrn_reflns_theta_min 2.03
_diffrn_standards_decay_% 0
_diffrn_standards_interval_time 0
_diffrn_standards_number 0
_exptl_absorpt_coefficient_mu 0.075
_exptl_absorpt_correction_T_max 0.98
_exptl_absorpt_correction_T_min 0.97
_exptl_absorpt_correction_type multi-scan
_exptl_absorpt_process_details '(SADABS; Bruker, 2000)'
_exptl_crystal_colour colorless
_exptl_crystal_density_diffrn 1.201
_exptl_crystal_density_method 'not measured'
_exptl_crystal_description prism
_exptl_crystal_F_000 417
_exptl_crystal_size_max 0.32
_exptl_crystal_size_mid 0.28
_exptl_crystal_size_min 0.20
_refine_diff_density_max 0.096
_refine_diff_density_min -0.098
_refine_ls_extinction_method none
_refine_ls_goodness_of_fit_ref 1.038
_refine_ls_hydrogen_treatment constr
_refine_ls_matrix_type full
_refine_ls_number_parameters 301
_refine_ls_number_reflns 3713
_refine_ls_number_restraints 0
_refine_ls_restrained_S_all 1.038
_refine_ls_R_factor_all 0.0893
_refine_ls_R_factor_gt 0.0557
_refine_ls_shift/su_max 0.000
_refine_ls_shift/su_mean 0.000
_refine_ls_structure_factor_coef Fsqd
_refine_ls_weighting_details 'calc w = 1/[\s^2^(Fo^2^)+(0.07P)^2^] where P = (Fo^2^+2Fc^2^)/3'
_refine_ls_weighting_scheme calc
_refine_ls_wR_factor_gt 0.1010
_refine_ls_wR_factor_ref 0.1179
_reflns_number_gt 3033
_reflns_number_total 3713
_reflns_threshold_expression I>2\s(I)
_cod_data_source_file lh6182.cif
_cod_data_source_block I
_cod_depositor_comments
;
The following automatic conversions were performed:
'_symmetry_cell_setting' value 'Triclinic' changed to 'triclinic'
according to '/home/saulius/struct/CIF-dictionaries/cif_core.dic'
dictionary named 'cif_core.dic' version 2.4.1 from 2010-06-29.

Automatic conversion script
Id: cif_fix_enum 1527 2010-12-29 10:47:43Z saulius 

The following automatic conversions were performed:

'_symmetry_cell_setting' value 'Triclinic' changed to 'triclinic'
according to /home/saulius/struct/CIF-dictionaries/cif_core.dic
dictionary named 'cif_core.dic' version 2.4.1 from 2010-06-29.

Automatic conversion script
Id: cif_fix_values 1715 2011-07-08 13:25:40Z adriana 
;
_cod_original_formula_sum 'C25 H27.50 N3 O1.25'
_cod_database_code 2203777
_cod_database_fobs_code 2203777

loop_
_symmetry_equiv_pos_as_xyz
'x, y, z'
'-x, -y, -z'

loop_
_atom_site_label
_atom_site_fract_x
_atom_site_fract_y
_atom_site_fract_z
_atom_site_U_iso_or_equiv
_atom_site_adp_type
_atom_site_calc_flag
_atom_site_refinement_flags
_atom_site_occupancy
_atom_site_disorder_assembly
_atom_site_disorder_group
_atom_site_type_symbol
O1 0.37120(14) 0.35422(13) 0.40617(10) 0.0532(3) Uani d . 1 . . O
N1 0.52565(16) 0.37240(14) 0.28629(12) 0.0453(3) Uani d . 1 A . N
N2 0.39725(17) 0.24482(14) 0.13523(13) 0.0472(4) Uani d . 1 A . N
N3 1.06784(19) 0.38612(17) 0.85448(15) 0.0560(4) Uani d . 1 . . N
C1 0.6525(2) 0.45808(18) 0.35922(16) 0.0502(4) Uani d . 1 . . C
H1A 0.6129 0.5131 0.4089 0.060 Uiso calc R 1 . . H
H1B 0.6959 0.5170 0.3113 0.060 Uiso calc R 1 . . H
C2 0.77747(18) 0.37985(17) 0.43166(14) 0.0437(4) Uani d . 1 . . C
C3 0.75036(19) 0.31504(18) 0.52482(15) 0.0480(4) Uani d . 1 . . C
H3 0.6567 0.3187 0.5410 0.058 Uiso calc R 1 . . H
C4 0.86288(19) 0.24395(18) 0.59507(16) 0.0485(4) Uani d . 1 . . C
H4 0.8451 0.2005 0.6581 0.058 Uiso calc R 1 . . H
C5 0.99929(19) 0.23956(16) 0.56934(14) 0.0413(4) Uani d . 1 . . C
C6 1.0261(2) 0.30255(17) 0.47521(15) 0.0464(4) Uani d . 1 . . C
H6 1.1189 0.2979 0.4579 0.056 Uiso calc R 1 . . H
C7 0.9140(2) 0.37220(17) 0.40729(16) 0.0483(4) Uani d . 1 . . C
H7 0.9317 0.4146 0.3439 0.058 Uiso calc R 1 . . H
C8 1.1098(2) 0.16348(17) 0.64605(15) 0.0472(4) Uani d . 1 . . C
C9 1.1533(2) 0.18984(17) 0.76350(15) 0.0458(4) Uani d . 1 . . C
C10 1.2592(2) 0.11897(19) 0.83336(17) 0.0526(5) Uani d . 1 . . C
H10A 1.2848 0.1358 0.9115 0.063 Uiso calc R 1 . . H
C11 1.3283(2) 0.0237(2) 0.78982(18) 0.0551(5) Uani d . 1 . . C
H11A 1.4005 -0.0240 0.8386 0.066 Uiso calc R 1 . . H
C12 1.2926(2) -0.00268(19) 0.67504(18) 0.0559(5) Uani d . 1 . . C
H12A 1.3331 -0.0738 0.6472 0.067 Uiso d R 1 . . H
C13 1.1821(2) 0.06690(18) 0.60405(16) 0.0504(4) Uani d . 1 . . C
H13A 1.1559 0.0481 0.5261 0.060 Uiso calc R 1 . . H
C14 1.1076(2) 0.30021(19) 0.81408(16) 0.0486(4) Uani d . 1 . . C
C15 0.51656(18) 0.32003(16) 0.17759(14) 0.0395(4) Uani d . 1 . . C
C16 0.30514(19) 0.24000(17) 0.21733(15) 0.0440(4) Uani d . 1 . . C
C17 0.3814(2) 0.33082(18) 0.31310(16) 0.0495(4) Uani d . 1 A . C
C18 0.15181(19) 0.2832(2) 0.18066(17) 0.0533(5) Uani d . 1 A . C
H18A 0.1466 0.3518 0.1245 0.064 Uiso calc R 1 . . H
H18B 0.1216 0.3190 0.2449 0.064 Uiso calc R 1 . . H
C19 0.0506(2) 0.16347(18) 0.13041(19) 0.0605(5) Uani d . 1 . . C
H19A -0.0387 0.1581 0.1596 0.073 Uiso calc R 1 A . H
H19B 0.0175 0.1703 0.0483 0.073 Uiso calc R 1 . . H
C20 0.1314(2) 0.0452(2) 0.1591(2) 0.0624(5) Uani d . 1 A . C
H20A 0.1596 0.0080 0.0944 0.075 Uiso calc R 1 . . H
H20B 0.0738 -0.0225 0.1901 0.075 Uiso calc R 1 . . H
C21 0.2639(2) 0.10385(18) 0.24555(17) 0.0526(4) Uani d . 1 A . C
H21A 0.2412 0.1045 0.3191 0.063 Uiso calc R 1 . . H
H21B 0.3491 0.0499 0.2507 0.063 Uiso calc R 1 . . H
C22 0.6418(2) 0.35770(18) 0.12222(16) 0.0482(4) Uani d . 1 A 1 C
H22A 0.7338 0.3186 0.1630 0.058 Uiso calc PR 0.832(10) B 1 H
H22B 0.6623 0.4538 0.1264 0.058 Uiso calc PR 0.832(10) B 1 H
C23 0.5983(5) 0.3089(4) -0.0045(3) 0.0444(8) Uani d P 0.832(10) A 1 C
H23A 0.5983 0.2126 -0.0081 0.053 Uiso calc PR 0.832(10) B 1 H
H23B 0.4965 0.3326 -0.0414 0.053 Uiso calc PR 0.832(10) B 1 H
C24 0.7061(5) 0.3687(3) -0.0660(3) 0.0461(8) Uani d P 0.832(10) A 1 C
H24A 0.8073 0.3429 -0.0299 0.055 Uiso calc PR 0.832(10) B 1 H
H24B 0.7085 0.4650 -0.0597 0.055 Uiso calc PR 0.832(10) B 1 H
C25 0.6649(8) 0.3269(6) -0.1915(6) 0.0436(12) Uani d P 0.832(10) A 1 C
H25A 0.6972 0.2394 -0.1993 0.065 Uiso calc PR 0.832(10) B 1 H
H25B 0.7147 0.3890 -0.2320 0.065 Uiso calc PR 0.832(10) B 1 H
H25C 0.5569 0.3258 -0.2223 0.065 Uiso calc PR 0.832(10) B 1 H
H22C 0.7376 0.3551 0.1797 0.058 Uiso calc PR 0.168(10) B 2 H
H22D 0.6328 0.4495 0.0994 0.058 Uiso calc PR 0.168(10) B 2 H
C23' 0.652(2) 0.2727(14) 0.0161(14) 0.044(4) Uani d P 0.168(10) A 2 C
H23C 0.5734 0.1998 0.0007 0.053 Uiso calc PR 0.168(10) B 2 H
H23D 0.7499 0.2354 0.0311 0.053 Uiso calc PR 0.168(10) B 2 H
C25' 0.632(4) 0.297(3) -0.206(3) 0.030(4) Uani d P 0.168(10) A 2 C
H25D 0.6691 0.2102 -0.1900 0.045 Uiso calc PR 0.168(10) B 2 H
H25E 0.6981 0.3483 -0.2425 0.045 Uiso calc PR 0.168(10) B 2 H
H25F 0.5314 0.2875 -0.2559 0.045 Uiso calc PR 0.168(10) B 2 H
C24' 0.630(3) 0.3685(13) -0.0937(12) 0.046(4) Uani d P 0.168(10) A 2 C
H24C 0.5336 0.4083 -0.1049 0.055 Uiso calc PR 0.168(10) B 2 H
H24D 0.7098 0.4402 -0.0768 0.055 Uiso calc PR 0.168(10) B 2 H
O1W 0.5006(6) 0.0870(5) 0.4997(4) 0.0515(12) Uani d P 0.25 . . O
H1WC 0.4595 0.0287 0.4478 0.062 Uiso d PR 0.25 . . H
H1WB 0.4349 0.1102 0.5328 0.062 Uiso d PR 0.25 . . H

loop_
_atom_site_aniso_label
_atom_site_aniso_U_11
_atom_site_aniso_U_22
_atom_site_aniso_U_33
_atom_site_aniso_U_12
_atom_site_aniso_U_13
_atom_site_aniso_U_23
O1 0.0520(7) 0.0646(7) 0.0430(7) -0.0001(6) 0.0136(6) -0.0054(6)
N1 0.0445(8) 0.0501(8) 0.0412(8) 0.0040(6) 0.0113(6) -0.0010(6)
N2 0.0498(8) 0.0490(8) 0.0445(8) -0.0017(6) 0.0166(6) 0.0025(7)
N3 0.0503(8) 0.0558(9) 0.0587(10) 0.0060(7) 0.0081(7) -0.0032(8)
C1 0.0520(10) 0.0541(10) 0.0457(10) -0.0003(8) 0.0164(8) -0.0008(8)
C2 0.0430(9) 0.0493(9) 0.0378(9) -0.0058(7) 0.0115(7) 0.0011(7)
C3 0.0372(9) 0.0586(10) 0.0473(10) 0.0023(8) 0.0095(8) 0.0001(8)
C4 0.0445(9) 0.0566(10) 0.0441(10) 0.0040(8) 0.0108(8) -0.0011(8)
C5 0.0484(9) 0.0351(8) 0.0408(9) 0.0027(7) 0.0126(7) -0.0014(7)
C6 0.0500(10) 0.0482(9) 0.0439(9) 0.0040(8) 0.0175(8) -0.0029(7)
C7 0.0518(10) 0.0446(9) 0.0511(10) 0.0051(8) 0.0178(8) 0.0011(8)
C8 0.0505(10) 0.0480(9) 0.0456(10) 0.0018(8) 0.0176(8) 0.0025(7)
C9 0.0478(9) 0.0433(8) 0.0472(10) 0.0010(7) 0.0149(8) 0.0046(8)
C10 0.0550(10) 0.0573(11) 0.0462(10) -0.0025(9) 0.0164(8) 0.0001(9)
C11 0.0482(10) 0.0571(11) 0.0591(12) 0.0053(8) 0.0119(9) 0.0020(9)
C12 0.0505(11) 0.0530(10) 0.0615(12) 0.0124(9) 0.0078(9) -0.0026(9)
C13 0.0505(10) 0.0548(10) 0.0446(10) 0.0100(8) 0.0088(8) -0.0011(8)
C14 0.0496(9) 0.0525(10) 0.0438(10) 0.0023(8) 0.0128(8) 0.0020(8)
C15 0.0380(8) 0.0406(8) 0.0407(9) 0.0054(7) 0.0109(7) 0.0035(7)
C16 0.0414(9) 0.0488(9) 0.0423(9) 0.0043(7) 0.0120(7) 0.0020(7)
C17 0.0576(11) 0.0500(10) 0.0429(10) 0.0052(8) 0.0167(8) 0.0004(8)
C18 0.0405(9) 0.0652(11) 0.0530(11) 0.0009(8) 0.0111(8) 0.0012(9)
C19 0.0529(11) 0.0509(10) 0.0677(13) -0.0009(8) -0.0008(9) 0.0054(9)
C20 0.0515(11) 0.0567(11) 0.0747(14) -0.0072(9) 0.0119(10) 0.0010(10)
C21 0.0570(11) 0.0487(10) 0.0529(11) 0.0045(8) 0.0154(9) 0.0077(8)
C22 0.0463(10) 0.0518(10) 0.0497(10) 0.0024(8) 0.0182(8) 0.0004(8)
C23 0.0577(19) 0.0371(17) 0.0381(14) -0.0002(13) 0.0128(14) 0.0041(12)
C24 0.0479(18) 0.0517(13) 0.0403(17) 0.0068(13) 0.0138(14) 0.0041(11)
C25 0.048(3) 0.037(3) 0.041(3) 0.0008(18) 0.005(2) 0.006(2)
C23' 0.056(8) 0.026(6) 0.046(7) 0.027(5) 0.000(6) 0.009(5)
C25' 0.041(12) 0.014(8) 0.027(7) -0.005(6) -0.004(7) -0.004(6)
C24' 0.056(10) 0.034(5) 0.039(7) 0.018(7) -0.006(7) 0.009(5)
O1W 0.056(3) 0.054(3) 0.041(3) 0.006(2) 0.007(2) 0.003(2)

loop_
_atom_type_symbol
_atom_type_description
_atom_type_scat_dispersion_real
_atom_type_scat_dispersion_imag
_atom_type_scat_source
C C 0.0033 0.0016 'International Tables Vol C Tables 4.2.6.8 and 6.1.1.4'
H H 0.0000 0.0000 'International Tables Vol C Tables 4.2.6.8 and 6.1.1.4'
N N 0.0061 0.0033 'International Tables Vol C Tables 4.2.6.8 and 6.1.1.4'
O O 0.0106 0.0060 'International Tables Vol C Tables 4.2.6.8 and 6.1.1.4'

loop_
_geom_angle_atom_site_label_1
_geom_angle_atom_site_label_2
_geom_angle_atom_site_label_3
_geom_angle_site_symmetry_1
_geom_angle
C15 N1 C17 . 107.06(14)
C15 N1 C1 . 126.97(14)
C17 N1 C1 . 125.92(14)
C15 N2 C16 . 107.76(15)
N1 C1 C2 . 113.35(14)
N1 C1 H1A . 108.9
C2 C1 H1A . 108.9
N1 C1 H1B . 108.9
C2 C1 H1B . 108.9
H1A C1 H1B . 107.7
C7 C2 C3 . 119.51(17)
C7 C2 C1 . 122.09(16)
C3 C2 C1 . 118.41(15)
C2 C3 C4 . 120.42(16)
C2 C3 H3 . 119.8
C4 C3 H3 . 119.8
C5 C4 C3 . 118.72(17)
C5 C4 H4 . 120.6
C3 C4 H4 . 120.6
C4 C5 C6 . 121.05(17)
C4 C5 C8 . 115.38(16)
C6 C5 C8 . 123.56(16)
C7 C6 C5 . 119.33(16)
C7 C6 H6 . 120.3
C5 C6 H6 . 120.3
C2 C7 C6 . 120.96(17)
C2 C7 H7 . 119.5
C6 C7 H7 . 119.5
C13 C8 C9 . 117.56(17)
C13 C8 C5 . 120.58(16)
C9 C8 C5 . 121.77(16)
C10 C9 C8 . 120.67(17)
C10 C9 C14 . 116.03(17)
C8 C9 C14 . 122.74(17)
C9 C10 C11 . 120.57(18)
C9 C10 H10A . 119.7
C11 C10 H10A . 119.7
C10 C11 C12 . 120.74(18)
C10 C11 H11A . 119.6
C12 C11 H11A . 119.6
C11 C12 C13 . 118.81(18)
C11 C12 H12A . 119.7
C13 C12 H12A . 121.0
C8 C13 C12 . 121.59(18)
C8 C13 H13A . 119.2
C12 C13 H13A . 119.2
N3 C14 C9 . 178.2(2)
N2 C15 N1 . 114.22(15)
N2 C15 C22 . 126.63(16)
N1 C15 C22 . 119.15(15)
C18 C16 C21 . 97.33(15)
C18 C16 N2 . 117.94(15)
C21 C16 N2 . 112.73(15)
C18 C16 C17 . 104.18(14)
C21 C16 C17 . 116.59(16)
N2 C16 C17 . 107.89(14)
O1 C17 C16 . 137.42(18)
O1 C17 N1 . 117.83(16)
C16 C17 N1 . 102.60(14)
C16 C18 C19 . 106.61(16)
C16 C18 H18A . 110.4
C19 C18 H18A . 110.4
C16 C18 H18B . 110.4
C19 C18 H18B . 110.4
H18A C18 H18B . 108.6
C20 C19 C18 . 109.65(16)
C20 C19 H19A . 109.7
C18 C19 H19A . 109.7
C20 C19 H19B . 109.7
C18 C19 H19B . 109.7
H19A C19 H19B . 108.2
C19 C20 C21 . 98.86(16)
C19 C20 H20A . 112.0
C21 C20 H20A . 112.0
C19 C20 H20B . 112.0
C21 C20 H20B . 112.0
H20A C20 H20B . 109.7
C16 C21 C20 . 110.92(16)
C16 C21 H21A . 109.5
C20 C21 H21A . 109.5
C16 C21 H21B . 109.5
C20 C21 H21B . 109.5
H21A C21 H21B . 108.0
C15 C22 C23 . 111.12(17)
C15 C22 H22A . 109.4
C23 C22 H22A . 109.4
C15 C22 H22B . 109.4
C23 C22 H22B . 109.4
H22A C22 H22B . 108.0
C24 C23 C22 . 111.4(3)
C24 C23 H23A . 109.3
C22 C23 H23A . 109.3
C24 C23 H23B . 109.3
C22 C23 H23B . 109.3
H23A C23 H23B . 108.0
C23 C24 C25 . 113.2(3)
C23 C24 H24A . 108.9
C25 C24 H24A . 108.9
C23 C24 H24B . 108.9
C25 C24 H24B . 108.9
H24A C24 H24B . 107.8
C24' C23' H23C . 109.9
C24' C23' H23D . 109.9
H23C C23' H23D . 108.3
C24' C25' H25D . 109.5
C24' C25' H25E . 109.5
H25D C25' H25E . 109.5
C24' C25' H25F . 109.5
H25D C25' H25F . 109.5
H25E C25' H25F . 109.5
C25' C24' C23' . 114.7(15)
C25' C24' H24C . 108.6
C23' C24' H24C . 108.6
C25' C24' H24D . 108.6
C23' C24' H24D . 108.6
H24C C24' H24D . 107.6
O1W O1W H1WC 2_656 49.4
O1W O1W H1WB 2_656 108.4
H1WC O1W H1WB . 109.5

loop_
_geom_bond_atom_site_label_1
_geom_bond_atom_site_label_2
_geom_bond_distance
_geom_bond_publ_flag
O1 C17 1.184(2) ?
N1 C15 1.400(2) ?
N1 C17 1.472(2) ?
N1 C1 1.478(2) ?
N2 C15 1.269(2) ?
N2 C16 1.464(2) ?
N3 C14 1.119(2) ?
C1 C2 1.522(2) ?
C1 H1A 0.9700 ?
C1 H1B 0.9700 ?
C2 C7 1.363(2) ?
C2 C3 1.381(2) ?
C3 C4 1.399(2) ?
C3 H3 0.9300 ?
C4 C5 1.366(2) ?
C4 H4 0.9300 ?
C5 C6 1.382(2) ?
C5 C8 1.452(2) ?
C6 C7 1.377(2) ?
C6 H6 0.9300 ?
C7 H7 0.9300 ?
C8 C13 1.380(3) ?
C8 C9 1.398(2) ?
C9 C10 1.360(3) ?
C9 C14 1.406(3) ?
C10 C11 1.361(3) ?
C10 H10A 0.9300 ?
C11 C12 1.369(3) ?
C11 H11A 0.9300 ?
C12 C13 1.383(2) ?
C12 H12A 0.9300 ?
C13 H13A 0.9300 ?
C15 C22 1.501(2) ?
C16 C18 1.455(2) y
C16 C21 1.462(2) y
C16 C17 1.466(2) y
C18 C19 1.489(3) y
C18 H18A 0.9700 ?
C18 H18B 0.9700 ?
C19 C20 1.444(3) y
C19 H19A 0.9700 ?
C19 H19B 0.9700 ?
C20 C21 1.465(3) y
C20 H20A 0.9700 ?
C20 H20B 0.9700 ?
C21 H21A 0.9700 ?
C21 H21B 0.9700 ?
C22 C23 1.555(3) ?
C22 H22A 0.9700 ?
C22 H22B 0.9700 ?
C23 C24 1.484(4) ?
C23 H23A 0.9700 ?
C23 H23B 0.9700 ?
C24 C25 1.523(7) ?
C24 H24A 0.9700 ?
C24 H24B 0.9700 ?
C25 H25A 0.9600 ?
C25 H25B 0.9600 ?
C25 H25C 0.9600 ?
C23' C24' 1.63(2) ?
C23' H23C 0.9700 ?
C23' H23D 0.9700 ?
C25' C24' 1.55(3) ?
C25' H25D 0.9600 ?
C25' H25E 0.9600 ?
C25' H25F 0.9600 ?
C24' H24C 0.9700 ?
C24' H24D 0.9700 ?
O1W H1WC 0.8500 ?
O1W H1WB 0.8500 ?

loop_
_geom_hbond_atom_site_label_D
_geom_hbond_atom_site_label_H
_geom_hbond_atom_site_label_A
_geom_hbond_site_symmetry_A
_geom_hbond_distance_DH
_geom_hbond_distance_HA
_geom_hbond_distance_DA
_geom_hbond_angle_DHA
_geom_hbond_publ_flag
C1 H1A O1 2_666 0.97 2.57 3.474(2) 154 yes
C6 H6 O1 1_655 0.93 2.57 3.477(2) 164 yes
C18 H18B O1 . 0.97 2.59 2.994(2) 105 yes

loop_
_geom_torsion_atom_site_label_1
_geom_torsion_atom_site_label_2
_geom_torsion_atom_site_label_3
_geom_torsion_atom_site_label_4
_geom_torsion
_geom_torsion_publ_flag
C4 C5 C8 C9 -54.7(2) y
C6 C5 C8 C13 -50.0(3) y
